data_2017645
loop_
_publ_author_name
'Hori, Akiko'
'Naganuma, Kohei'

_publ_section_title
;
 Fully and partially fluorinated flavone derivatives
;
_journal_coeditor_code FG3163
_journal_issue 5
_journal_name_full 'Acta Crystallographica Section C'
_journal_page_first o256
_journal_page_last o259
_journal_paper_doi 10.1107/S0108270110013387
_journal_volume 66
_journal_year 2010
_chemical_formula_iupac 'C15 H6 F4 O2'
_chemical_formula_moiety 'C15 H6 F4 O2'
_chemical_formula_sum 'C15 H6 F4 O2'
_chemical_formula_weight 294.20
_chemical_name_systematic
;
5,6,7,8-tetrafluoro-2-phenyl-4<i>H</i>-1-benzopyran-4-one
;
_space_group_IT_number 14
_symmetry_cell_setting monoclinic
_symmetry_space_group_name_Hall '-P 2yn'
_symmetry_space_group_name_H-M 'P 1 21/n 1'
_atom_sites_solution_hydrogens geom
_atom_sites_solution_primary direct
_atom_sites_solution_secondary difmap
_cell_angle_alpha 90.00
_cell_angle_beta 94.635(2)
_cell_angle_gamma 90.00
_cell_formula_units_Z 4
_cell_length_a 7.5400(11)
_cell_length_b 6.4742(10)
_cell_length_c 23.920(4)
_cell_measurement_reflns_used 1813
_cell_measurement_temperature 100
_cell_measurement_theta_max 27.83
_cell_measurement_theta_min 2.78
_cell_volume 1163.8(3)
_computing_cell_refinement 'SAINT (Bruker, 2006)'
_computing_data_collection 'APEX2 (Bruker, 2006)'
_computing_data_reduction 'SAINT (Bruker, 2006)'
_computing_molecular_graphics 'SHELXTL (Sheldrick, 2008)'
_computing_publication_material 'SHELXTL (Sheldrick, 2008)'
_computing_structure_refinement 'SHELXL97 (Sheldrick, 2008)'
_computing_structure_solution 'SHELXS97 (Sheldrick, 2008)'
_diffrn_ambient_temperature 100
_diffrn_detector_area_resol_mean 8.333
_diffrn_measured_fraction_theta_full 0.956
_diffrn_measured_fraction_theta_max 0.956
_diffrn_measurement_device_type 'Bruker APEXII CCD area-detector'
_diffrn_measurement_method '\f and \w scans'
_diffrn_radiation_monochromator graphite
_diffrn_radiation_source 'fine-focus sealed tube'
_diffrn_radiation_type MoK\a
_diffrn_radiation_wavelength 0.71073
_diffrn_reflns_av_R_equivalents 0.0212
_diffrn_reflns_av_sigmaI/netI 0.0310
_diffrn_reflns_limit_h_max 9
_diffrn_reflns_limit_h_min -9
_diffrn_reflns_limit_k_max 5
_diffrn_reflns_limit_k_min -8
_diffrn_reflns_limit_l_max 26
_diffrn_reflns_limit_l_min -31
_diffrn_reflns_number 6192
_diffrn_reflns_theta_full 27.86
_diffrn_reflns_theta_max 27.86
_diffrn_reflns_theta_min 1.71
_exptl_absorpt_coefficient_mu 0.154
_exptl_absorpt_correction_T_max 0.9848
_exptl_absorpt_correction_T_min 0.9553
_exptl_absorpt_correction_type empirical
_exptl_absorpt_process_details '(SADABS; Sheldrick, 1996)'
_exptl_crystal_colour 'pale yellow'
_exptl_crystal_density_diffrn 1.679
_exptl_crystal_density_method 'not measured'
_exptl_crystal_description prismatic
_exptl_crystal_F_000 592
_exptl_crystal_size_max 0.30
_exptl_crystal_size_mid 0.20
_exptl_crystal_size_min 0.10
_refine_diff_density_max 0.252
_refine_diff_density_min -0.161
_refine_ls_extinction_method none
_refine_ls_goodness_of_fit_ref 1.027
_refine_ls_hydrogen_treatment constr
_refine_ls_matrix_type full
_refine_ls_number_parameters 238
_refine_ls_number_reflns 2654
_refine_ls_number_restraints 57
_refine_ls_restrained_S_all 1.065
_refine_ls_R_factor_all 0.0606
_refine_ls_R_factor_gt 0.0403
_refine_ls_shift/su_max 0.001
_refine_ls_shift/su_mean 0.000
_refine_ls_structure_factor_coef Fsqd
_refine_ls_weighting_details 'calc w = 1/[\s^2^(Fo^2^)+(0.0373P)^2^+0.4193P] where P=(Fo^2^+2Fc^2^)/3'
_refine_ls_weighting_scheme calc
_refine_ls_wR_factor_gt 0.0865
_refine_ls_wR_factor_ref 0.0943
_reflns_number_gt 1979
_reflns_number_total 2654
_reflns_threshold_expression I>2\s(I)
_cod_data_source_file fg3163.cif
_cod_data_source_block II
_cod_original_cell_volume 1163.9(3)
_cod_original_sg_symbol_H-M 'P 21/n'
_cod_database_code 2017645
_cod_database_fobs_code 2017645

loop_
_symmetry_equiv_pos_as_xyz
'x, y, z'
'-x+1/2, y+1/2, -z+1/2'
'-x, -y, -z'
'x-1/2, -y-1/2, z-1/2'

loop_
_atom_site_type_symbol
_atom_site_label
_atom_site_fract_x
_atom_site_fract_y
_atom_site_fract_z
_atom_site_U_iso_or_equiv
_atom_site_adp_type
_atom_site_calc_flag
_atom_site_refinement_flags
_atom_site_occupancy
_atom_site_disorder_assembly
_atom_site_disorder_group
C C1A 0.9015(2) 0.2512(3) 1.05707(7) 0.0227(4) Uani d PD 0.938(2) A 1
C C2A 0.8533(2) 0.2554(3) 0.99739(7) 0.0227(4) Uani d PD 0.938(2) A 1
H H2A 0.8876 0.1422 0.9754 0.027 Uiso calc PR 0.938(2) A 1
C C3A 0.7625(2) 0.4110(3) 0.97134(7) 0.0214(4) Uani d PD 0.938(2) A 1
C C4A 0.7530(2) 0.5915(3) 1.05683(7) 0.0220(4) Uani d PD 0.938(2) A 1
C C5A 0.8444(2) 0.4355(3) 1.08735(7) 0.0216(4) Uani d PD 0.938(2) A 1
C C6A 0.8793(2) 0.4668(3) 1.14526(7) 0.0247(4) Uani d PD 0.938(2) A 1
C C7A 0.8271(2) 0.6452(3) 1.17037(7) 0.0273(4) Uani d PD 0.938(2) A 1
C C8A 0.7384(2) 0.7974(3) 1.13874(8) 0.0274(4) Uani d PD 0.938(2) A 1
C C9A 0.6996(2) 0.7709(3) 1.08234(7) 0.0247(4) Uani d PD 0.938(2) A 1
C C10A 0.7074(3) 0.4292(3) 0.91119(7) 0.0223(4) Uani d PD 0.938(2) A 1
C C11A 0.6345(3) 0.6102(3) 0.88843(8) 0.0264(4) Uani d PD 0.938(2) A 1
H H11A 0.6195 0.7258 0.9120 0.032 Uiso calc PR 0.938(2) A 1
C C12A 0.5831(3) 0.6239(3) 0.83139(9) 0.0315(4) Uani d PD 0.938(2) A 1
H H12A 0.5338 0.7488 0.8162 0.038 Uiso calc PR 0.938(2) A 1
C C13A 0.6037(3) 0.4563(4) 0.79684(8) 0.0309(5) Uani d PD 0.938(2) A 1
H H13A 0.5676 0.4658 0.7579 0.037 Uiso calc PR 0.938(2) A 1
C C14A 0.6769(3) 0.2744(3) 0.81867(9) 0.0293(5) Uani d PD 0.938(2) A 1
H H14A 0.6912 0.1596 0.7947 0.035 Uiso calc PR 0.938(2) A 1
C C15A 0.7295(2) 0.2597(3) 0.87568(8) 0.0267(4) Uani d PD 0.938(2) A 1
H H15A 0.7804 0.1351 0.8906 0.032 Uiso calc PR 0.938(2) A 1
F F1A 0.96454(16) 0.32372(19) 1.17779(5) 0.0344(3) Uani d PD 0.938(2) A 1
F F2A 0.86160(17) 0.6723(2) 1.22578(4) 0.0377(3) Uani d PD 0.938(2) A 1
F F3A 0.69073(17) 0.97080(19) 1.16361(5) 0.0369(3) Uani d PD 0.938(2) A 1
F F4A 0.61061(17) 0.91801(18) 1.05211(5) 0.0315(3) Uani d PD 0.938(2) A 1
O O1A 0.71037(15) 0.58076(18) 1.00029(5) 0.0232(3) Uani d PD 0.938(2) A 1
O O2A 0.9843(2) 0.1084(2) 1.08037(7) 0.0288(3) Uani d PD 0.938(2) A 1
C C1B 0.667(4) 0.830(3) 1.0454(8) 0.030(3) Uiso d PD 0.062(2) A 2
C C2B 0.643(3) 0.757(3) 0.9885(8) 0.030(3) Uiso d PD 0.062(2) A 2
H H2B 0.5796 0.8433 0.9618 0.036 Uiso calc PR 0.062(2) A 2
C C3B 0.703(4) 0.580(3) 0.9704(7) 0.030(3) Uiso d PD 0.062(2) A 2
C C4B 0.8116(16) 0.4950(19) 1.0635(4) 0.030(3) Uiso d PGD 0.062(2) A 2
C C5B 0.759(3) 0.681(2) 1.0859(5) 0.030(3) Uiso d PGD 0.062(2) A 2
C C6B 0.792(3) 0.719(3) 1.1430(5) 0.030(3) Uiso d PGD 0.062(2) A 2
C C7B 0.877(2) 0.571(3) 1.1777(4) 0.030(3) Uiso d PGD 0.062(2) A 2
C C8B 0.929(3) 0.385(3) 1.1552(5) 0.030(3) Uiso d PGD 0.062(2) A 2
C C9B 0.897(3) 0.347(2) 1.0981(5) 0.030(3) Uiso d PGD 0.062(2) A 2
C C10B 0.688(3) 0.497(3) 0.9101(4) 0.030(3) Uiso d PGD 0.062(2) A 2
C C11B 0.740(3) 0.335(3) 0.9042(5) 0.030(3) Uiso d PGD 0.062(2) A 2
H H11B 0.7858 0.2649 0.9372 0.036 Uiso calc PR 0.062(2) A 2
C C12B 0.743(5) 0.222(4) 0.8524(10) 0.030(3) Uiso d PD 0.062(2) A 2
H H12B 0.7891 0.0865 0.8497 0.036 Uiso calc PR 0.062(2) A 2
C C13B 0.672(6) 0.336(5) 0.8071(12) 0.030(3) Uiso d PD 0.062(2) A 2
H H13B 0.6754 0.2806 0.7704 0.036 Uiso calc PR 0.062(2) A 2
C C14B 0.595(5) 0.526(6) 0.8135(11) 0.030(3) Uiso d PD 0.062(2) A 2
H H14B 0.5324 0.5926 0.7825 0.036 Uiso calc PR 0.062(2) A 2
C C15B 0.611(5) 0.621(5) 0.8660(11) 0.030(3) Uiso d PD 0.062(2) A 2
H H15B 0.5732 0.7586 0.8717 0.036 Uiso calc PR 0.062(2) A 2
F F1B 0.753(4) 0.889(4) 1.1709(11) 0.078(6) Uiso d PD 0.062(2) A 2
F F2B 0.918(4) 0.575(4) 1.2335(7) 0.078(6) Uiso d PD 0.062(2) A 2
F F3B 1.016(4) 0.234(4) 1.1855(10) 0.078(6) Uiso d PD 0.062(2) A 2
F F4B 0.952(6) 0.165(5) 1.0780(16) 0.078(6) Uiso d PD 0.062(2) A 2
O O1B 0.783(2) 0.442(3) 1.0078(6) 0.030(3) Uiso d PD 0.062(2) A 2
O O2B 0.602(6) 0.989(5) 1.0642(15) 0.078(6) Uiso d PD 0.062(2) A 2

loop_
_atom_site_aniso_label
_atom_site_aniso_U_11
_atom_site_aniso_U_22
_atom_site_aniso_U_33
_atom_site_aniso_U_12
_atom_site_aniso_U_13
_atom_site_aniso_U_23
C1A 0.0189(9) 0.0217(9) 0.0273(10) -0.0016(7) 0.0015(7) 0.0002(8)
C2A 0.0235(9) 0.0196(8) 0.0253(9) -0.0001(7) 0.0026(7) -0.0032(7)
C3A 0.0183(8) 0.0213(9) 0.0252(9) -0.0028(7) 0.0046(7) -0.0021(7)
C4A 0.0194(8) 0.0216(9) 0.0254(9) -0.0032(7) 0.0047(7) -0.0007(7)
C5A 0.0182(8) 0.0223(9) 0.0248(9) -0.0029(7) 0.0042(7) 0.0000(7)
C6A 0.0210(9) 0.0266(10) 0.0266(9) -0.0025(7) 0.0019(7) 0.0041(8)
C7A 0.0275(10) 0.0315(10) 0.0231(9) -0.0077(8) 0.0026(7) -0.0035(8)
C8A 0.0270(10) 0.0229(10) 0.0333(10) -0.0037(8) 0.0094(8) -0.0062(8)
C9A 0.0222(9) 0.0218(9) 0.0303(10) -0.0015(7) 0.0039(7) 0.0006(8)
C10A 0.0171(8) 0.0225(10) 0.0274(9) -0.0008(7) 0.0023(7) 0.0005(7)
C11A 0.0252(10) 0.0246(9) 0.0288(10) -0.0005(8) -0.0012(9) 0.0017(9)
C12A 0.0318(10) 0.0305(11) 0.0314(11) 0.0010(9) -0.0032(9) 0.0074(9)
C13A 0.0290(10) 0.0395(14) 0.0240(10) -0.0013(10) 0.0011(8) 0.0028(9)
C14A 0.0280(10) 0.0336(12) 0.0266(11) -0.0002(11) 0.0047(10) -0.0038(9)
C15A 0.0232(9) 0.0264(10) 0.0308(11) 0.0034(8) 0.0048(8) 0.0002(8)
F1A 0.0384(7) 0.0349(7) 0.0290(6) 0.0033(6) -0.0025(5) 0.0035(5)
F2A 0.0477(8) 0.0426(7) 0.0226(6) -0.0054(6) 0.0012(5) -0.0085(5)
F3A 0.0446(8) 0.0283(6) 0.0389(7) -0.0027(5) 0.0102(5) -0.0121(5)
F4A 0.0348(6) 0.0227(7) 0.0371(7) 0.0048(5) 0.0041(5) 0.0005(5)
O1A 0.0245(6) 0.0206(6) 0.0244(7) 0.0032(5) 0.0012(5) 0.0001(5)
O2A 0.0308(9) 0.0273(8) 0.0277(7) 0.0047(6) -0.0014(6) 0.0017(6)

loop_
_atom_type_symbol
_atom_type_description
_atom_type_scat_dispersion_real
_atom_type_scat_dispersion_imag
_atom_type_scat_source
C C 0.0033 0.0016 'International Tables Vol C Tables 4.2.6.8 and 6.1.1.4'
H H 0.0000 0.0000 'International Tables Vol C Tables 4.2.6.8 and 6.1.1.4'
O O 0.0106 0.0060 'International Tables Vol C Tables 4.2.6.8 and 6.1.1.4'
F F 0.0171 0.0103 'International Tables Vol C Tables 4.2.6.8 and 6.1.1.4'

loop_
_geom_angle_atom_site_label_1
_geom_angle_atom_site_label_2
_geom_angle_atom_site_label_3
_geom_angle_site_symmetry_1
_geom_angle_site_symmetry_3
_geom_angle
_geom_angle_publ_flag
O2A C1A C2A . . 122.87(16) ?
O2A C1A C5A . . 122.99(17) ?
C2A C1A C5A . . 114.13(16) ?
C3A C2A C1A . . 123.44(16) ?
C3A C2A H2A . . 118.3 ?
C1A C2A H2A . . 118.3 ?
C2A C3A O1A . . 121.50(16) ?
C2A C3A C10A . . 127.42(16) ?
O1A C3A C10A . . 111.08(14) ?
O1A C4A C9A . . 115.13(15) ?
O1A C4A C5A . . 123.22(15) ?
C9A C4A C5A . . 121.65(16) ?
C4A C5A C6A . . 117.23(16) ?
C4A C5A C1A . . 118.63(16) ?
C6A C5A C1A . . 124.13(16) ?
F1A C6A C7A . . 117.90(16) ?
F1A C6A C5A . . 121.11(16) ?
C7A C6A C5A . . 120.99(16) ?
F2A C7A C6A . . 120.15(17) ?
F2A C7A C8A . . 119.64(17) ?
C6A C7A C8A . . 120.20(17) ?
F3A C8A C9A . . 120.11(17) ?
F3A C8A C7A . . 119.46(17) ?
C9A C8A C7A . . 120.43(17) ?
F4A C9A C8A . . 120.02(16) ?
F4A C9A C4A . . 120.50(16) ?
C8A C9A C4A . . 119.48(16) ?
C11A C10A C15A . . 119.01(17) ?
C11A C10A C3A . . 121.58(17) ?
C15A C10A C3A . . 119.41(17) ?
C10A C11A C12A . . 120.62(19) ?
C10A C11A H11A . . 119.7 ?
C12A C11A H11A . . 119.7 ?
C13A C12A C11A . . 120.08(18) ?
C13A C12A H12A . . 120.0 ?
C11A C12A H12A . . 120.0 ?
C12A C13A C14A . . 120.22(18) ?
C12A C13A H13A . . 119.9 ?
C14A C13A H13A . . 119.9 ?
C13A C14A C15A . . 120.1(2) ?
C13A C14A H14A . . 120.0 ?
C15A C14A H14A . . 120.0 ?
C14A C15A C10A . . 119.99(19) ?
C14A C15A H15A . . 120.0 ?
C10A C15A H15A . . 120.0 ?
C4A O1A C3A . . 119.06(13) ?
O2B C1B C2B . . 126(2) ?
O2B C1B C5B . . 118(2) ?
C2B C1B C5B . . 114.7(15) ?
C3B C2B C1B . . 125.2(18) ?
C3B C2B H2B . . 117.4 ?
C1B C2B H2B . . 117.4 ?
C2B C3B O1B . . 119.8(15) ?
C2B C3B C10B . . 127.6(16) ?
O1B C3B C10B . . 112.5(13) ?
O1B C4B C5B . . 124.3(9) ?
O1B C4B C9B . . 115.7(9) ?
C5B C4B C9B . . 120.0 ?
C6B C5B C4B . . 120.0 ?
C6B C5B C1B . . 124.0(8) ?
C4B C5B C1B . . 116.0(8) ?
F1B C6B C5B . . 127.5(13) ?
F1B C6B C7B . . 112.5(14) ?
C5B C6B C7B . . 120.0 ?
F2B C7B C8B . . 110.6(13) ?
F2B C7B C6B . . 129.4(13) ?
C8B C7B C6B . . 120.0 ?
F3B C8B C9B . . 116.0(13) ?
F3B C8B C7B . . 124.0(13) ?
C9B C8B C7B . . 120.0 ?
F4B C9B C8B . . 117.9(16) ?
F4B C9B C4B . . 122.1(16) ?
C8B C9B C4B . . 120.0 ?
C11B C10B C15B . . 123.9(14) ?
C11B C10B C3B . . 116.0(8) ?
C15B C10B C3B . . 120.1(17) ?
C10B C11B C12B . . 127.2(15) ?
C10B C11B H11B . . 116.4 ?
C12B C11B H11B . . 116.4 ?
C13B C12B C11B . . 112(2) ?
C13B C12B H12B . . 124.0 ?
C11B C12B H12B . . 124.0 ?
C14B C13B C12B . . 122(2) ?
C14B C13B H13B . . 119.0 ?
C12B C13B H13B . . 119.0 ?
C13B C14B C15B . . 119(2) ?
C13B C14B H14B . . 120.4 ?
C15B C14B H14B . . 120.4 ?
C14B C15B C10B . . 115.2(19) ?
C14B C15B H15B . . 122.4 ?
C10B C15B H15B . . 122.4 ?
C3B O1B C4B . . 119.8(14) ?

loop_
_geom_bond_atom_site_label_1
_geom_bond_atom_site_label_2
_geom_bond_site_symmetry_2
_geom_bond_distance
_geom_bond_publ_flag
C1A O2A . 1.224(2) ?
C1A C2A . 1.445(2) ?
C1A C5A . 1.478(2) ?
C2A C3A . 1.342(2) ?
C2A H2A . 0.9500 ?
C3A O1A . 1.373(2) ?
C3A C10A . 1.470(2) ?
C4A O1A . 1.366(2) ?
C4A C9A . 1.387(2) ?
C4A C5A . 1.395(2) ?
C5A C6A . 1.404(2) ?
C6A F1A . 1.340(2) ?
C6A C7A . 1.374(3) ?
C7A F2A . 1.341(2) ?
C7A C8A . 1.382(3) ?
C8A F3A . 1.334(2) ?
C8A C9A . 1.368(3) ?
C9A F4A . 1.342(2) ?
C10A C11A . 1.387(3) ?
C10A C15A . 1.406(3) ?
C11A C12A . 1.391(3) ?
C11A H11A . 0.9500 ?
C12A C13A . 1.380(3) ?
C12A H12A . 0.9500 ?
C13A C14A . 1.385(3) ?
C13A H13A . 0.9500 ?
C14A C15A . 1.392(3) ?
C14A H14A . 0.9500 ?
C15A H15A . 0.9500 ?
C1B O2B . 1.241(18) ?
C1B C2B . 1.438(17) ?
C1B C5B . 1.497(16) ?
C2B C3B . 1.316(17) ?
C2B H2B . 0.9500 ?
C3B O1B . 1.370(17) ?
C3B C10B . 1.534(15) ?
C4B O1B . 1.373(14) ?
C4B C5B . 1.3900 ?
C4B C9B . 1.3900 ?
C5B C6B . 1.3900 ?
C6B F1B . 1.333(17) ?
C6B C7B . 1.3900 ?
C7B F2B . 1.346(16) ?
C7B C8B . 1.3900 ?
C8B F3B . 1.352(16) ?
C8B C9B . 1.3900 ?
C9B F4B . 1.352(17) ?
C10B C11B . 1.1373 ?
C10B C15B . 1.409(17) ?
C11B C12B . 1.438(18) ?
C11B H11B . 0.9500 ?
C12B C13B . 1.383(19) ?
C12B H12B . 0.9500 ?
C13B C14B . 1.374(19) ?
C13B H13B . 0.9500 ?
C14B C15B . 1.395(19) ?
C14B H14B . 0.9500 ?
C15B H15B . 0.9500 ?

loop_
_geom_hbond_atom_site_label_D
_geom_hbond_atom_site_label_H
_geom_hbond_atom_site_label_A
_geom_hbond_site_symmetry_A
_geom_hbond_distance_DH
_geom_hbond_distance_HA
_geom_hbond_distance_DA
_geom_hbond_angle_DHA
C12A H12A F2A 4_575 0.95 2.48 3.198(2) 132.0

loop_
_geom_torsion_atom_site_label_1
_geom_torsion_atom_site_label_2
_geom_torsion_atom_site_label_3
_geom_torsion_atom_site_label_4
_geom_torsion_site_symmetry_1
_geom_torsion_site_symmetry_2
_geom_torsion_site_symmetry_3
_geom_torsion_site_symmetry_4
_geom_torsion
_geom_torsion_publ_flag
O2A C1A C2A C3A . . . . -179.99(18) ?
C5A C1A C2A C3A . . . . -0.9(2) ?
C1A C2A C3A O1A . . . . 0.8(3) ?
C1A C2A C3A C10A . . . . -179.91(17) ?
O1A C4A C5A C6A . . . . -179.94(16) ?
C9A C4A C5A C6A . . . . 0.4(2) ?
O1A C4A C5A C1A . . . . 1.3(2) ?
C9A C4A C5A C1A . . . . -178.33(16) ?
O2A C1A C5A C4A . . . . 178.99(17) ?
C2A C1A C5A C4A . . . . -0.1(2) ?
O2A C1A C5A C6A . . . . 0.3(3) ?
C2A C1A C5A C6A . . . . -178.82(16) ?
C4A C5A C6A F1A . . . . 179.20(15) ?
C1A C5A C6A F1A . . . . -2.1(3) ?
C4A C5A C6A C7A . . . . -0.8(2) ?
C1A C5A C6A C7A . . . . 177.92(16) ?
F1A C6A C7A F2A . . . . 0.0(3) ?
C5A C6A C7A F2A . . . . 179.99(16) ?
F1A C6A C7A C8A . . . . -179.83(16) ?
C5A C6A C7A C8A . . . . 0.1(3) ?
F2A C7A C8A F3A . . . . 1.1(3) ?
C6A C7A C8A F3A . . . . -179.07(16) ?
F2A C7A C8A C9A . . . . -178.98(16) ?
C6A C7A C8A C9A . . . . 0.9(3) ?
F3A C8A C9A F4A . . . . -1.2(3) ?
C7A C8A C9A F4A . . . . 178.82(16) ?
F3A C8A C9A C4A . . . . 178.74(15) ?
C7A C8A C9A C4A . . . . -1.2(3) ?
O1A C4A C9A F4A . . . . 0.9(2) ?
C5A C4A C9A F4A . . . . -179.48(15) ?
O1A C4A C9A C8A . . . . -179.11(15) ?
C5A C4A C9A C8A . . . . 0.5(3) ?
C2A C3A C10A C11A . . . . -171.40(18) ?
O1A C3A C10A C11A . . . . 8.0(2) ?
C2A C3A C10A C15A . . . . 8.3(3) ?
O1A C3A C10A C15A . . . . -172.29(16) ?
C15A C10A C11A C12A . . . . 0.3(3) ?
C3A C10A C11A C12A . . . . -179.96(17) ?
C10A C11A C12A C13A . . . . 0.3(3) ?
C11A C12A C13A C14A . . . . -0.5(3) ?
C12A C13A C14A C15A . . . . 0.2(3) ?
C13A C14A C15A C10A . . . . 0.4(3) ?
C11A C10A C15A C14A . . . . -0.6(3) ?
C3A C10A C15A C14A . . . . 179.63(18) ?
C9A C4A O1A C3A . . . . 178.19(14) ?
C5A C4A O1A C3A . . . . -1.5(2) ?
C2A C3A O1A C4A . . . . 0.4(2) ?
C10A C3A O1A C4A . . . . -179.02(14) ?
O2B C1B C2B C3B . . . . -175(4) ?
C5B C1B C2B C3B . . . . -4(5) ?
C1B C2B C3B O1B . . . . 5(5) ?
C1B C2B C3B C10B . . . . -177(3) ?
O1B C4B C5B C6B . . . . 179.1(12) ?
C9B C4B C5B C6B . . . . 0.0 ?
O1B C4B C5B C1B . . . . 0(2) ?
C9B C4B C5B C1B . . . . -180(2) ?
O2B C1B C5B C6B . . . . -7(4) ?
C2B C1B C5B C6B . . . . -178.4(18) ?
O2B C1B C5B C4B . . . . 173(3) ?
C2B C1B C5B C4B . . . . 1(3) ?
C4B C5B C6B F1B . . . . 179(3) ?
C1B C5B C6B F1B . . . . -2(2) ?
C4B C5B C6B C7B . . . . 0.0 ?
C1B C5B C6B C7B . . . . 180(2) ?
F1B C6B C7B F2B . . . . 2(3) ?
C5B C6B C7B F2B . . . . -179(2) ?
F1B C6B C7B C8B . . . . -179(2) ?
C5B C6B C7B C8B . . . . 0.0 ?
F2B C7B C8B F3B . . . . -3(3) ?
C6B C7B C8B F3B . . . . 178(3) ?
F2B C7B C8B C9B . . . . 178.9(17) ?
C6B C7B C8B C9B . . . . 0.0 ?
F3B C8B C9B F4B . . . . 1(3) ?
C7B C8B C9B F4B . . . . 179(3) ?
F3B C8B C9B C4B . . . . -179(2) ?
C7B C8B C9B C4B . . . . 0.0 ?
O1B C4B C9B F4B . . . . 2(3) ?
C5B C4B C9B F4B . . . . -179(3) ?
O1B C4B C9B C8B . . . . -179.2(11) ?
C5B C4B C9B C8B . . . . 0.0 ?
C2B C3B C10B C11B . . . . -176(3) ?
O1B C3B C10B C11B . . . . 2(3) ?
C2B C3B C10B C15B . . . . 4(5) ?
O1B C3B C10B C15B . . . . -179(3) ?
C15B C10B C11B C12B . . . . 2(3) ?
C3B C10B C11B C12B . . . . -179(3) ?
C10B C11B C12B C13B . . . . -1(4) ?
C11B C12B C13B C14B . . . . -5(6) ?
C12B C13B C14B C15B . . . . 9(7) ?
C13B C14B C15B C10B . . . . -8(6) ?
C11B C10B C15B C14B . . . . 3(5) ?
C3B C10B C15B C14B . . . . -177(3) ?
C2B C3B O1B C4B . . . . -4(4) ?
C10B C3B O1B C4B . . . . 178(2) ?
C5B C4B O1B C3B . . . . 2(3) ?
C9B C4B O1B C3B . . . . -179(2) ?
